data_4075952
loop_
_publ_author_name
'Weng, Wei'
'Guo, Chengyun'
'Moura, Claudia'
'Yang, Lin'
'Foxman, Bruce M.'
'Ozerov, Oleg V.'

_publ_section_title
;
 Competitive Activation of N&#x2212;C and C&#x2212;H Bonds of the PNP
 Framework by Monovalent Rhodium and Iridium
;
_journal_issue 14
_journal_name_full Organometallics
_journal_page_first 3487
_journal_paper_doi 10.1021/om050346o
_journal_volume 24
_journal_year 2005
_chemical_formula_moiety 'C25 H37 F2 N1 P2'
_chemical_formula_sum 'C25 H37 F2 N P2'
_chemical_formula_weight 451.52
_space_group_IT_number 14
_symmetry_cell_setting monoclinic
_symmetry_space_group_name_Hall '-P 2ybc'
_symmetry_space_group_name_H-M 'P 1 21/c 1'
_atom_sites_solution_hydrogens geom
_atom_sites_solution_primary direct
_audit_creation_date 05-03-18
_audit_creation_method CRYSTALS_ver_12.80
_cell_angle_alpha 90
_cell_angle_beta 113.300(14)
_cell_angle_gamma 90
_cell_formula_units_Z 4
_cell_length_a 18.668(3)
_cell_length_b 10.3756(9)
_cell_length_c 14.786(2)
_cell_measurement_reflns_used 25
_cell_measurement_temperature 294
_cell_measurement_theta_max 46
_cell_measurement_theta_min 40
_cell_volume 2630.4(7)
_computing_cell_refinement 'USER DEFINED CELL REFINEMENT'
_computing_data_collection 'USER DEFINED DATA COLLECTION'
_computing_data_reduction 'USER DEFINED DATA REDUCTION'
_computing_molecular_graphics 'CAMERON (Watkin et al., 1996)'
_computing_publication_material 'CRYSTALS (Betteridge et al., 2003)'
_computing_structure_refinement 'CRYSTALS (Betteridge et al., 2003)'
_computing_structure_solution 'SHELXS 86 (Sheldrick, 1986)'
_diffrn_ambient_temperature 294
_diffrn_measured_fraction_theta_full 0.999
_diffrn_measured_fraction_theta_max 0.999
_diffrn_measurement_device_type Unknown
_diffrn_measurement_method \w/2\q
_diffrn_radiation_monochromator graphite
_diffrn_radiation_type 'Cu K\a'
_diffrn_radiation_wavelength 1.54178
_diffrn_reflns_av_R_equivalents 0.015
_diffrn_reflns_limit_h_max 22
_diffrn_reflns_limit_h_min 0
_diffrn_reflns_limit_k_max 0
_diffrn_reflns_limit_k_min -12
_diffrn_reflns_limit_l_max 16
_diffrn_reflns_limit_l_min -17
_diffrn_reflns_number 4703
_diffrn_reflns_theta_full 66.961
_diffrn_reflns_theta_max 66.961
_diffrn_reflns_theta_min 2.577
_diffrn_standards_decay_% 0.00
_diffrn_standards_number 3
_exptl_absorpt_coefficient_mu 1.703
_exptl_absorpt_correction_T_max 0.37
_exptl_absorpt_correction_T_min 0.30
_exptl_absorpt_correction_type psi-scan
_exptl_absorpt_process_details
; 
 Azimutal absorption correction (North et al., 1968) 
;
_exptl_crystal_colour colorless
_exptl_crystal_density_diffrn 1.140
_exptl_crystal_description prism
_exptl_crystal_F_000 968
_exptl_crystal_size_max 0.72
_exptl_crystal_size_mid 0.58
_exptl_crystal_size_min 0.58
_refine_diff_density_max 0.28
_refine_diff_density_min -0.25
_refine_ls_extinction_coef 270(17)
_refine_ls_extinction_method 'Larson 1970 Crystallographic Computing eq 22'
_refine_ls_goodness_of_fit_ref 1.1019
_refine_ls_hydrogen_treatment noref
_refine_ls_matrix_type full
_refine_ls_number_parameters 272
_refine_ls_number_reflns 3517
_refine_ls_number_restraints 0
_refine_ls_R_factor_all 0.0694
_refine_ls_R_factor_gt 0.0461
_refine_ls_shift/su_max 0.000507
_refine_ls_structure_factor_coef F
_refine_ls_weighting_details
;
 Method, part 1, Chebychev polynomial, (Watkin, 1994, Prince, 1982) 
 [weight] = 1.0/[A~0~*T~0~(x)+A~1~*T~1~(x) ... +A~n-1~]*T~n-1~(x)] 
 where A~i~ are the Chebychev coefficients listed below and x= Fcalc/Fmax 
 Method = Robust Weighting (Prince, 1982) 
 W = [weight] * [1-(deltaF/6*sigmaF)^2^]^2^ 
 A~i~ are: 
 3.33 1.24 2.60 
;
_refine_ls_weighting_scheme calc
_refine_ls_wR_factor_all 0.0948
_refine_ls_wR_factor_gt 0.0584
_refine_ls_wR_factor_ref 0.0584
_reflns_limit_h_max 22
_reflns_limit_h_min 0
_reflns_limit_k_max 0
_reflns_limit_k_min -12
_reflns_limit_l_max 16
_reflns_limit_l_min -17
_reflns_number_gt 3517
_reflns_number_total 4703
_reflns_threshold_expression I>1.96u(I)
_oxford_diffrn_Wilson_B_factor 0.00
_oxford_diffrn_Wilson_scale 0.00
_oxford_refine_ls_scale 1.772(5)
_oxford_structure_analysis_title OZ031
_cod_data_source_file om050346osi20050503_044347.cif
_cod_data_source_block Compound1b_cif
_cod_depositor_comments
;
The following automatic conversions were performed:

'_symmetry_cell_setting' value 'Monoclinic' changed to 'monoclinic'
according to /home/saulius/struct/CIF-dictionaries/cif_core.dic
dictionary named 'cif_core.dic' version 2.4.1 from 2010-06-29.

Automatic conversion script
Id: cif_fix_values 1715 2011-07-08 13:25:40Z adriana 
;
_cod_original_cell_volume 2630.3(7)
_cod_original_sg_symbol_H-M 'P 1 21/c 1 '
_cod_original_formula_sum 'C25 H37 F2 N1 P2'
_cod_database_code 4075952

loop_
_symmetry_equiv_pos_as_xyz
x,y,z
-x,-y,-z
-x,y+1/2,-z+1/2
x,-y+1/2,z+1/2

loop_
_atom_site_label
_atom_site_type_symbol
_atom_site_fract_x
_atom_site_fract_y
_atom_site_fract_z
_atom_site_U_iso_or_equiv
_atom_site_occupancy
_atom_site_adp_type
C1 C 0.76411(12) 0.2027(2) 0.93738(16) 0.0597 1.0000 Uani
C2 C 0.69272(12) 0.2350(2) 0.86038(15) 0.0592 1.0000 Uani
C3 C 0.65758(13) 0.3502(2) 0.86756(18) 0.0702 1.0000 Uani
C4 C 0.69065(16) 0.4274(3) 0.9487(2) 0.0789 1.0000 Uani
C5 C 0.75806(18) 0.3965(3) 1.0248(2) 0.0874 1.0000 Uani
C6 C 0.79543(15) 0.2835(3) 1.01826(18) 0.0769 1.0000 Uani
C7 C 0.84369(11) 0.0836(2) 0.86887(14) 0.0535 1.0000 Uani
C8 C 0.85768(11) -0.0328(2) 0.83027(15) 0.0562 1.0000 Uani
C9 C 0.90643(13) -0.0294(3) 0.77911(19) 0.0718 1.0000 Uani
C10 C 0.93538(15) 0.0852(3) 0.7625(2) 0.0824 1.0000 Uani
C11 C 0.91812(15) 0.1996(3) 0.7930(2) 0.0808 1.0000 Uani
C12 C 0.87273(13) 0.1982(2) 0.84770(17) 0.0668 1.0000 Uani
C13 C 0.58675(15) 0.2315(3) 0.65716(17) 0.0788 1.0000 Uani
C14 C 0.6364(2) 0.3246(3) 0.6277(2) 0.1045 1.0000 Uani
C15 C 0.5363(2) 0.1488(4) 0.5689(2) 0.1102 1.0000 Uani
C16 C 0.57944(13) 0.0348(3) 0.79450(19) 0.0749 1.0000 Uani
C17 C 0.51520(16) 0.1136(3) 0.8060(3) 0.0974 1.0000 Uani
C18 C 0.62291(18) -0.0445(3) 0.8872(2) 0.0910 1.0000 Uani
C19 C 0.74009(15) -0.2000(2) 0.7050(2) 0.0813 1.0000 Uani
C20 C 0.66914(19) -0.2794(4) 0.6965(3) 0.1289 1.0000 Uani
C21 C 0.7734(2) -0.2468(4) 0.6336(2) 0.1080 1.0000 Uani
C22 C 0.88419(15) -0.3032(2) 0.8595(2) 0.0787 1.0000 Uani
C23 C 0.8522(2) -0.4381(3) 0.8563(3) 0.1216 1.0000 Uani
C24 C 0.9512(2) -0.2781(3) 0.9581(3) 0.1134 1.0000 Uani
C25 C 0.84557(18) 0.0237(3) 1.02753(18) 0.0833 1.0000 Uani
N1 N 0.80218(10) 0.08507(17) 0.93237(12) 0.0581 1.0000 Uani
F1 F 0.65359(11) 0.53886(17) 0.95271(14) 0.1102 1.0000 Uani
F2 F 0.98202(13) 0.0829(2) 0.71094(17) 0.1273 1.0000 Uani
P1 P 0.65028(3) 0.12227(6) 0.75628(4) 0.0616 1.0000 Uani
P2 P 0.80676(3) -0.18218(5) 0.83844(4) 0.0618 1.0000 Uani
H31 H 0.6102 0.3757 0.8158 0.0914 1.0000 Uiso
H51 H 0.7791 0.4506 1.0811 0.1104 1.0000 Uiso
H61 H 0.8434 0.2611 1.0702 0.0961 1.0000 Uiso
H91 H 0.9196 -0.1073 0.7556 0.0970 1.0000 Uiso
H111 H 0.9366 0.2784 0.7774 0.1060 1.0000 Uiso
H121 H 0.8611 0.2773 0.8714 0.0859 1.0000 Uiso
H131 H 0.5539 0.2788 0.6805 0.0997 1.0000 Uiso
H141 H 0.6672 0.3750 0.6831 0.1379 1.0000 Uiso
H142 H 0.6696 0.2775 0.6047 0.1379 1.0000 Uiso
H143 H 0.6036 0.3796 0.5768 0.1379 1.0000 Uiso
H151 H 0.5056 0.0911 0.5885 0.1344 1.0000 Uiso
H152 H 0.5691 0.1010 0.5457 0.1344 1.0000 Uiso
H153 H 0.5031 0.2030 0.5177 0.1344 1.0000 Uiso
H161 H 0.5540 -0.0258 0.7437 0.0981 1.0000 Uiso
H171 H 0.4889 0.1622 0.7477 0.1327 1.0000 Uiso
H172 H 0.5372 0.1705 0.8604 0.1327 1.0000 Uiso
H173 H 0.4792 0.0576 0.8170 0.1327 1.0000 Uiso
H181 H 0.6629 -0.0932 0.8787 0.1227 1.0000 Uiso
H182 H 0.6454 0.0116 0.9420 0.1227 1.0000 Uiso
H183 H 0.5874 -0.1013 0.8986 0.1227 1.0000 Uiso
H191 H 0.7208 -0.1159 0.6834 0.0996 1.0000 Uiso
H201 H 0.6490 -0.2483 0.7422 0.1612 1.0000 Uiso
H202 H 0.6839 -0.3672 0.7105 0.1612 1.0000 Uiso
H203 H 0.6303 -0.2724 0.6316 0.1612 1.0000 Uiso
H211 H 0.8175 -0.1960 0.6401 0.1348 1.0000 Uiso
H212 H 0.7887 -0.3344 0.6473 0.1348 1.0000 Uiso
H213 H 0.7351 -0.2396 0.5684 0.1348 1.0000 Uiso
H221 H 0.9031 -0.2954 0.8089 0.1024 1.0000 Uiso
H231 H 0.8105 -0.4520 0.7943 0.1586 1.0000 Uiso
H232 H 0.8923 -0.4992 0.8653 0.1586 1.0000 Uiso
H233 H 0.8337 -0.4476 0.9073 0.1586 1.0000 Uiso
H241 H 0.9705 -0.1932 0.9588 0.1343 1.0000 Uiso
H242 H 0.9918 -0.3385 0.9676 0.1343 1.0000 Uiso
H243 H 0.9332 -0.2868 1.0096 0.1343 1.0000 Uiso
H251 H 0.8690 -0.0534 1.0177 0.1097 1.0000 Uiso
H252 H 0.8850 0.0807 1.0682 0.1097 1.0000 Uiso
H253 H 0.8109 0.0040 1.0584 0.1097 1.0000 Uiso

loop_
_atom_site_aniso_label
_atom_site_aniso_U_11
_atom_site_aniso_U_22
_atom_site_aniso_U_33
_atom_site_aniso_U_23
_atom_site_aniso_U_13
_atom_site_aniso_U_12
C1 0.0611(11) 0.0598(12) 0.0614(11) -0.0091(9) 0.0277(9) -0.0054(9)
C2 0.0580(11) 0.0636(12) 0.0577(11) -0.0099(10) 0.0247(9) -0.0044(10)
C3 0.0660(13) 0.0699(14) 0.0750(14) -0.0145(11) 0.0280(11) 0.0036(11)
C4 0.0824(16) 0.0686(15) 0.0905(17) -0.0219(13) 0.0393(14) 0.0019(12)
C5 0.0894(18) 0.0846(18) 0.0808(17) -0.0335(14) 0.0259(14) -0.0069(14)
C6 0.0762(15) 0.0793(16) 0.0664(14) -0.0192(12) 0.0187(11) -0.0046(12)
C7 0.0434(9) 0.0636(12) 0.0492(10) -0.0005(9) 0.0140(8) -0.0044(8)
C8 0.0460(10) 0.0657(12) 0.0571(11) 0.0029(9) 0.0207(8) 0.0000(9)
C9 0.0629(13) 0.0786(15) 0.0822(16) -0.0017(12) 0.0377(12) -0.0028(11)
C10 0.0689(14) 0.105(2) 0.0884(17) 0.0049(15) 0.0473(14) -0.0135(14)
C11 0.0762(15) 0.0869(18) 0.0815(16) 0.0097(14) 0.0336(13) -0.0208(13)
C12 0.0670(13) 0.0604(13) 0.0708(13) 0.0008(10) 0.0248(11) -0.0115(10)
C13 0.0759(15) 0.0921(18) 0.0620(13) -0.0099(12) 0.0205(11) 0.0032(13)
C14 0.131(3) 0.102(2) 0.0856(19) 0.0062(17) 0.0479(19) 0.002(2)
C15 0.094(2) 0.148(3) 0.0686(16) -0.0208(18) 0.0103(14) -0.003(2)
C16 0.0603(13) 0.0805(16) 0.0856(16) -0.0218(13) 0.0307(12) -0.0121(11)
C17 0.0673(15) 0.117(2) 0.122(2) -0.0107(19) 0.0524(16) -0.0039(15)
C18 0.0862(18) 0.0910(19) 0.106(2) 0.0021(16) 0.0488(16) -0.0131(15)
C19 0.0629(13) 0.0684(15) 0.0986(19) -0.0150(13) 0.0171(13) -0.0006(11)
C20 0.0787(19) 0.130(3) 0.163(3) -0.052(3) 0.032(2) -0.034(2)
C21 0.114(2) 0.110(2) 0.0870(19) -0.0254(19) 0.0258(17) 0.010(2)
C22 0.0747(15) 0.0661(15) 0.0956(18) 0.0056(13) 0.0339(13) 0.0085(12)
C23 0.126(3) 0.0674(18) 0.173(4) 0.016(2) 0.060(3) 0.0141(18)
C24 0.094(2) 0.104(2) 0.112(2) 0.0137(19) 0.0083(18) 0.0289(18)
C25 0.108(2) 0.0823(16) 0.0627(13) 0.0133(12) 0.0373(14) 0.0092(15)
N1 0.0613(10) 0.0596(10) 0.0540(9) -0.0016(7) 0.0234(8) -0.0009(8)
F1 0.1126(13) 0.0852(11) 0.1284(14) -0.0391(10) 0.0429(11) 0.0185(9)
F2 0.1288(16) 0.1442(16) 0.1609(19) -0.0015(14) 0.1127(16) -0.0236(13)
P1 0.0522(3) 0.0704(4) 0.0613(3) -0.0170(3) 0.0217(2) -0.0029(2)
P2 0.0551(3) 0.0569(3) 0.0793(4) -0.0027(3) 0.0329(3) -0.0027(2)

loop_
_atom_type_symbol
_atom_type_scat_dispersion_real
_atom_type_scat_dispersion_imag
_atom_type_scat_Cromer_Mann_a1
_atom_type_scat_Cromer_Mann_b1
_atom_type_scat_Cromer_Mann_a2
_atom_type_scat_Cromer_Mann_b2
_atom_type_scat_Cromer_Mann_a3
_atom_type_scat_Cromer_Mann_b3
_atom_type_scat_Cromer_Mann_a4
_atom_type_scat_Cromer_Mann_b4
_atom_type_scat_Cromer_Mann_c
_atom_type_scat_source
P 0.2955 0.4335 6.4345 1.9067 4.1791 27.1570 1.7800 0.5260 1.4908 68.1645 1.1149 'International Tables Vol C 4.2.6.8 and 6.1.1.4'
F 0.0727 0.0534 3.5392 10.2825 2.6412 4.2944 1.5170 0.2615 1.0243 26.1476 0.2776 'International Tables Vol C 4.2.6.8 and 6.1.1.4'
N 0.0311 0.0180 12.2126 0.0057 3.1322 9.8933 2.0125 28.9975 1.1663 0.5826 -11.5290 'International Tables Vol C 4.2.6.8 and 6.1.1.4'
C 0.0181 0.0091 2.3100 20.8439 1.0200 10.2075 1.5886 0.5687 0.8650 51.6512 0.2156 'International Tables Vol C 4.2.6.8 and 6.1.1.4'
H 0.0000 0.0000 0.4930 10.5109 0.3229 26.1257 0.1402 3.1424 0.0408 57.7998 0.0030 'International Tables Vol C 4.2.6.8 and 6.1.1.4'

loop_
_geom_angle_atom_site_label_1
_geom_angle_atom_site_label_2
_geom_angle_atom_site_label_3
_geom_angle
_geom_angle_publ_flag
C2 C1 C6 119.7(2) yes
C2 C1 N1 119.49(18) yes
C6 C1 N1 120.8(2) yes
C1 C2 C3 117.90(19) yes
C1 C2 P1 118.72(16) yes
C3 C2 P1 123.39(16) yes
C2 C3 C4 120.5(2) yes
C2 C3 H31 119.7 no
C4 C3 H31 119.7 no
C3 C4 C5 122.6(2) yes
C3 C4 F1 118.3(2) yes
C5 C4 F1 119.1(2) yes
C4 C5 C6 118.0(2) yes
C4 C5 H51 121.0 no
C6 C5 H51 121.0 no
C5 C6 C1 121.3(2) yes
C5 C6 H61 119.4 no
C1 C6 H61 119.4 no
C8 C7 C12 119.46(19) yes
C8 C7 N1 120.74(18) yes
C12 C7 N1 119.77(19) yes
C7 C8 C9 117.7(2) yes
C7 C8 P2 120.80(15) yes
C9 C8 P2 121.34(18) yes
C8 C9 C10 120.6(2) yes
C8 C9 H91 119.7 no
C10 C9 H91 119.7 no
C9 C10 C11 122.6(2) yes
C9 C10 F2 118.1(3) yes
C11 C10 F2 119.3(3) yes
C10 C11 C12 117.9(2) yes
C10 C11 H111 121.1 no
C12 C11 H111 121.1 no
C7 C12 C11 121.5(2) yes
C7 C12 H121 119.2 no
C11 C12 H121 119.2 no
C14 C13 C15 110.5(2) yes
C14 C13 P1 110.0(2) yes
C15 C13 P1 108.3(2) yes
C14 C13 H131 109.3 no
C15 C13 H131 109.3 no
P1 C13 H131 109.3 no
C13 C14 H141 109.5 no
C13 C14 H142 109.5 no
H141 C14 H142 109.5 no
C13 C14 H143 109.5 no
H141 C14 H143 109.5 no
H142 C14 H143 109.5 no
C13 C15 H151 109.5 no
C13 C15 H152 109.5 no
H151 C15 H152 109.5 no
C13 C15 H153 109.5 no
H151 C15 H153 109.5 no
H152 C15 H153 109.5 no
C17 C16 C18 110.7(2) yes
C17 C16 P1 117.3(2) yes
C18 C16 P1 110.19(17) yes
C17 C16 H161 106.0 no
C18 C16 H161 106.0 no
P1 C16 H161 106.0 no
C16 C17 H171 109.5 no
C16 C17 H172 109.5 no
H171 C17 H172 109.5 no
C16 C17 H173 109.5 no
H171 C17 H173 109.5 no
H172 C17 H173 109.5 no
C16 C18 H181 109.5 no
C16 C18 H182 109.5 no
H181 C18 H182 109.5 no
C16 C18 H183 109.5 no
H181 C18 H183 109.5 no
H182 C18 H183 109.5 no
C20 C19 C21 110.9(3) yes
C20 C19 P2 109.4(2) yes
C21 C19 P2 118.9(2) yes
C20 C19 H191 105.5 no
C21 C19 H191 105.5 no
P2 C19 H191 105.5 no
C19 C20 H201 109.5 no
C19 C20 H202 109.5 no
H201 C20 H202 109.5 no
C19 C20 H203 109.5 no
H201 C20 H203 109.5 no
H202 C20 H203 109.5 no
C19 C21 H211 109.5 no
C19 C21 H212 109.5 no
H211 C21 H212 109.5 no
C19 C21 H213 109.5 no
H211 C21 H213 109.5 no
H212 C21 H213 109.5 no
C23 C22 C24 110.7(3) yes
C23 C22 P2 110.5(2) yes
C24 C22 P2 109.7(2) yes
C23 C22 H221 108.6 no
C24 C22 H221 108.6 no
P2 C22 H221 108.6 no
C22 C23 H231 109.5 no
C22 C23 H232 109.5 no
H231 C23 H232 109.5 no
C22 C23 H233 109.5 no
H231 C23 H233 109.5 no
H232 C23 H233 109.5 no
C22 C24 H241 109.5 no
C22 C24 H242 109.5 no
H241 C24 H242 109.5 no
C22 C24 H243 109.5 no
H241 C24 H243 109.5 no
H242 C24 H243 109.5 no
N1 C25 H251 109.5 no
N1 C25 H252 109.5 no
H251 C25 H252 109.5 no
N1 C25 H253 109.5 no
H251 C25 H253 109.5 no
H252 C25 H253 109.5 no
C25 N1 C7 112.83(18) yes
C25 N1 C1 114.79(18) yes
C7 N1 C1 116.86(17) yes
C16 P1 C13 103.14(12) yes
C16 P1 C2 100.24(10) yes
C13 P1 C2 101.57(11) yes
C19 P2 C8 99.10(11) yes
C19 P2 C22 105.05(12) yes
C8 P2 C22 101.13(11) yes

loop_
_geom_bond_atom_site_label_1
_geom_bond_atom_site_label_2
_geom_bond_distance
_geom_bond_publ_flag
C1 C2 1.409(3) yes
C1 C6 1.386(3) yes
C1 N1 1.429(3) yes
C2 C3 1.388(3) yes
C2 P1 1.844(2) yes
C3 C4 1.369(3) yes
C3 H31 0.950 no
C4 C5 1.354(4) yes
C4 F1 1.361(3) yes
C5 C6 1.387(4) yes
C5 H51 0.950 no
C6 H61 0.950 no
C7 C8 1.404(3) yes
C7 C12 1.393(3) yes
C7 N1 1.435(3) yes
C8 C9 1.395(3) yes
C8 P2 1.847(2) yes
C9 C10 1.368(4) yes
C9 H91 0.950 no
C10 C11 1.354(4) yes
C10 F2 1.365(3) yes
C11 C12 1.383(4) yes
C11 H111 0.950 no
C12 H121 0.950 no
C13 C14 1.518(4) yes
C13 C15 1.535(4) yes
C13 P1 1.861(3) yes
C13 H131 0.950 no
C14 H141 0.950 no
C14 H142 0.950 no
C14 H143 0.950 no
C15 H151 0.950 no
C15 H152 0.950 no
C15 H153 0.950 no
C16 C17 1.516(4) yes
C16 C18 1.528(4) yes
C16 P1 1.866(3) yes
C16 H161 0.950 no
C17 H171 0.950 no
C17 H172 0.950 no
C17 H173 0.950 no
C18 H181 0.950 no
C18 H182 0.950 no
C18 H183 0.950 no
C19 C20 1.523(4) yes
C19 C21 1.502(4) yes
C19 P2 1.880(3) yes
C19 H191 0.950 no
C20 H201 0.950 no
C20 H202 0.950 no
C20 H203 0.950 no
C21 H211 0.950 no
C21 H212 0.950 no
C21 H213 0.950 no
C22 C23 1.515(4) yes
C22 C24 1.522(4) yes
C22 P2 1.846(3) yes
C22 H221 0.950 no
C23 H231 0.950 no
C23 H232 0.950 no
C23 H233 0.950 no
C24 H241 0.950 no
C24 H242 0.950 no
C24 H243 0.950 no
C25 N1 1.463(3) yes
C25 H251 0.950 no
C25 H252 0.950 no
C25 H253 0.950 no

loop_
_cod_related_entry_id
_cod_related_entry_database
_cod_related_entry_code
1 ChemSpider 21152921
